data_7130943
loop_
_publ_author_name
'Toh, Zhi Hao'
'Tinnermann, Hendrik'
'Do, Dinh Cao Huan'
'Huynh, Han Vinh'
'Kraemer, Tobias'
'Young, Rowan Drury'

_publ_section_title
;
 Gauging the donor strength of iron(0) complexes via their N-heterocyclic
 carbene gold(I) adducts
;
_journal_name_full 'Chemical Communications'
_journal_paper_doi 10.1039/D2CC05041B
_journal_year 2022
_chemical_formula_moiety 'C18 H36 Au Fe2 O6 P4, B C24 F20'
_chemical_formula_sum 'C42 H36 Au B F20 Fe2 O6 P4'
_chemical_formula_weight 1460.06
_space_group_crystal_system monoclinic
_space_group_IT_number 13
_space_group_name_Hall '-P 2yac'
_space_group_name_H-M_alt 'P 1 2/n 1'
_atom_sites_solution_hydrogens geom
_audit_creation_date 2022-05-30
_audit_creation_method
;
Olex2 1.3
(compiled 2020.11.12 svn.r5f609507 for OlexSys, GUI svn.r6408)
;
_audit_update_record
;
2022-09-13 deposited with the CCDC.	2022-10-24 downloaded from the CCDC.
;
_cell_angle_alpha 90
_cell_angle_beta 109.682(2)
_cell_angle_gamma 90
_cell_formula_units_Z 2
_cell_length_a 16.0840(7)
_cell_length_b 8.3385(3)
_cell_length_c 19.9778(9)
_cell_measurement_reflns_used 9889
_cell_measurement_temperature 100(2)
_cell_measurement_theta_max 26.37
_cell_measurement_theta_min 3.07
_cell_volume 2522.81(18)
_computing_cell_refinement 'SAINT V8.40B (?, 2016)'
_computing_data_collection 'Bruker APEX2'
_computing_data_reduction 'SAINT V8.40B (?, 2016)'
_computing_molecular_graphics 'Olex2 1.3 (Dolomanov et al., 2009)'
_computing_publication_material 'Olex2 1.3 (Dolomanov et al., 2009)'
_computing_structure_refinement 'XL  (Sheldrick, 2008)'
_computing_structure_solution 'SHELXS-97 (Sheldrick 2008)'
_diffrn_ambient_temperature 100.0
_diffrn_measured_fraction_theta_full 0.995
_diffrn_measured_fraction_theta_max 0.995
_diffrn_measurement_device_type 'Bruker APEX-II CCD'
_diffrn_measurement_method '\f and \w scans'
_diffrn_radiation_type MoK\a
_diffrn_radiation_wavelength 0.71073
_diffrn_reflns_av_R_equivalents 0.0320
_diffrn_reflns_av_unetI/netI 0.0177
_diffrn_reflns_Laue_measured_fraction_full 0.995
_diffrn_reflns_Laue_measured_fraction_max 0.995
_diffrn_reflns_limit_h_max 20
_diffrn_reflns_limit_h_min -20
_diffrn_reflns_limit_k_max 9
_diffrn_reflns_limit_k_min -10
_diffrn_reflns_limit_l_max 24
_diffrn_reflns_limit_l_min -24
_diffrn_reflns_number 42801
_diffrn_reflns_point_group_measured_fraction_full 0.995
_diffrn_reflns_point_group_measured_fraction_max 0.995
_diffrn_reflns_theta_full 25.242
_diffrn_reflns_theta_max 26.375
_diffrn_reflns_theta_min 2.672
_diffrn_source_current 1.4
_diffrn_source_power 0.07
_diffrn_source_voltage 50.0
_diffrn_standards_number 0
_exptl_absorpt_coefficient_mu 3.715
_exptl_absorpt_correction_T_max 0.7454
_exptl_absorpt_correction_T_min 0.4499
_exptl_absorpt_correction_type none
_exptl_absorpt_process_details
;
SADABS-2016/2 (Bruker,2016/2) was used for absorption correction.
wR2(int) was 0.1444 before and 0.0456 after correction.
The Ratio of minimum to maximum transmission is 0.6036.
The \l/2 correction factor is Not present.
;
_exptl_crystal_colour colourless
_exptl_crystal_colour_primary colourless
_exptl_crystal_density_diffrn 1.922
_exptl_crystal_description plate
_exptl_crystal_F_000 1424
_exptl_crystal_size_max 0.46
_exptl_crystal_size_mid 0.08
_exptl_crystal_size_min 0.06
_refine_diff_density_max 1.312
_refine_diff_density_min -0.688
_refine_diff_density_rms 0.066
_refine_ls_extinction_method none
_refine_ls_goodness_of_fit_ref 1.033
_refine_ls_hydrogen_treatment constr
_refine_ls_matrix_type full
_refine_ls_number_parameters 350
_refine_ls_number_reflns 5151
_refine_ls_number_restraints 0
_refine_ls_restrained_S_all 1.033
_refine_ls_R_factor_all 0.0166
_refine_ls_R_factor_gt 0.0161
_refine_ls_shift/su_max 0.002
_refine_ls_shift/su_mean 0.000
_refine_ls_structure_factor_coef Fsqd
_refine_ls_weighting_details 'w=1/[\s^2^(Fo^2^)+(0.0219P)^2^+2.5131P] where P=(Fo^2^+2Fc^2^)/3'
_refine_ls_weighting_scheme calc
_refine_ls_wR_factor_gt 0.0426
_refine_ls_wR_factor_ref 0.0430
_reflns_Friedel_coverage 0.000
_reflns_number_gt 5064
_reflns_number_total 5151
_reflns_threshold_expression 'I > 2\s(I)'
_cod_data_source_file d2cc05041b2.cif
_cod_data_source_block hd_tzh_04_25_b
_cod_database_code 7130943
_shelx_shelxl_version_number 2017/1
_shelx_space_group_comment
;
The symmetry employed for this shelxl refinement is uniquely defined
by the following loop, which should always be used as a source of
symmetry information in preference to the above space-group names.
They are only intended as comments.
;
_shelx_estimated_absorpt_t_max 0.808
_shelx_estimated_absorpt_t_min 0.280
_olex2_refinement_description
;
1. Fixed Uiso
 At 1.5 times of:
  All C(H,H,H) groups
2.a Idealised Me refined as rotating group:
 C4(H4A,H4B,H4C), C5(H5A,H5B,H5C), C6(H6A,H6B,H6C), C7(H7A,H7B,H7C), C8(H8A,
 H8B,H8C), C9(H9A,H9B,H9C)
;
_olex2_submission_special_instructions 'No special instructions were received'

loop_
_space_group_symop_operation_xyz
'x, y, z'
'-x+1/2, y, -z+1/2'
'-x, -y, -z'
'x-1/2, -y, z-1/2'

loop_
_atom_site_label
_atom_site_type_symbol
_atom_site_fract_x
_atom_site_fract_y
_atom_site_fract_z
_atom_site_U_iso_or_equiv
_atom_site_adp_type
_atom_site_occupancy
_atom_site_site_symmetry_order
_atom_site_calc_flag
_atom_site_refinement_flags_posn
_atom_site_refinement_flags_adp
_atom_site_refinement_flags_occupancy
_atom_site_disorder_assembly
_atom_site_disorder_group
Au1 Au 0.750000 0.47082(2) 0.750000 0.01422(4) Uani 1 2 d S T P . .
B1 B 0.250000 0.5129(3) 0.750000 0.0113(5) Uani 1 2 d S T P . .
C1 C 0.68538(14) 0.4563(2) 0.52031(11) 0.0207(4) Uani 1 1 d . . . . .
C2 C 0.66378(12) 0.6308(2) 0.63514(10) 0.0160(4) Uani 1 1 d . . . . .
C3 C 0.79663(13) 0.3035(2) 0.64802(11) 0.0219(4) Uani 1 1 d . . . . .
C4 C 0.78921(13) 0.7830(2) 0.54457(10) 0.0210(4) Uani 1 1 d . . . . .
H4A H 0.838034 0.856487 0.548083 0.032 Uiso 1 1 calc R U . . .
H4B H 0.739727 0.843248 0.550286 0.032 Uiso 1 1 calc R U . . .
H4C H 0.770165 0.730564 0.497939 0.032 Uiso 1 1 calc R U . . .
C5 C 0.87350(13) 0.7537(2) 0.69267(10) 0.0196(4) Uani 1 1 d . . . . .
H5A H 0.902888 0.684034 0.733258 0.029 Uiso 1 1 calc R U . . .
H5B H 0.826764 0.814857 0.702358 0.029 Uiso 1 1 calc R U . . .
H5C H 0.916701 0.827934 0.685044 0.029 Uiso 1 1 calc R U . . .
C6 C 0.92032(13) 0.5408(2) 0.59923(11) 0.0215(4) Uani 1 1 d . . . . .
H6A H 0.960689 0.624792 0.594643 0.032 Uiso 1 1 calc R U . . .
H6B H 0.900495 0.476774 0.555565 0.032 Uiso 1 1 calc R U . . .
H6C H 0.950966 0.471418 0.639593 0.032 Uiso 1 1 calc R U . . .
C7 C 0.53098(17) 0.2432(4) 0.52387(14) 0.0403(6) Uani 1 1 d . . . . .
H7A H 0.564680 0.185519 0.498747 0.060 Uiso 1 1 calc R U . . .
H7B H 0.504902 0.339889 0.497094 0.060 Uiso 1 1 calc R U . . .
H7C H 0.483942 0.173843 0.528306 0.060 Uiso 1 1 calc R U . . .
C8 C 0.52679(13) 0.3786(3) 0.65203(12) 0.0239(4) Uani 1 1 d . . . . .
H8A H 0.478050 0.302540 0.644531 0.036 Uiso 1 1 calc R U . . .
H8B H 0.503513 0.481483 0.629849 0.036 Uiso 1 1 calc R U . . .
H8C H 0.556775 0.394309 0.703137 0.036 Uiso 1 1 calc R U . . .
C9 C 0.63358(17) 0.1076(3) 0.65547(16) 0.0368(6) Uani 1 1 d . . . . .
H9A H 0.666704 0.123707 0.706057 0.055 Uiso 1 1 calc R U . . .
H9B H 0.670089 0.048125 0.633388 0.055 Uiso 1 1 calc R U . . .
H9C H 0.579681 0.046690 0.650341 0.055 Uiso 1 1 calc R U . . .
C10 C 0.27797(11) 0.6390(2) 0.69751(9) 0.0121(3) Uani 1 1 d . . . . .
C11 C 0.21404(11) 0.7396(2) 0.65262(9) 0.0140(3) Uani 1 1 d . . . . .
C12 C 0.23048(12) 0.8573(2) 0.61027(10) 0.0174(4) Uani 1 1 d . . . . .
C13 C 0.31604(13) 0.8821(2) 0.61222(10) 0.0170(4) Uani 1 1 d . . . . .
C14 C 0.38221(12) 0.7884(2) 0.65627(10) 0.0143(3) Uani 1 1 d . . . . .
C15 C 0.36246(11) 0.6716(2) 0.69759(9) 0.0125(3) Uani 1 1 d . . . . .
C16 C 0.17029(11) 0.3874(2) 0.70637(9) 0.0121(3) Uani 1 1 d . . . . .
C17 C 0.13432(12) 0.2847(2) 0.74440(9) 0.0137(3) Uani 1 1 d . . . . .
C18 C 0.07236(12) 0.1676(2) 0.71442(10) 0.0154(4) Uani 1 1 d . . . . .
C19 C 0.04300(12) 0.1454(2) 0.64168(10) 0.0168(4) Uani 1 1 d . . . . .
C20 C 0.07635(12) 0.2421(2) 0.60111(10) 0.0163(4) Uani 1 1 d . . . . .
C21 C 0.13873(12) 0.3578(2) 0.63357(9) 0.0139(3) Uani 1 1 d . . . . .
F1 F 0.12886(7) 0.72354(14) 0.64905(6) 0.0184(2) Uani 1 1 d . . . . .
F2 F 0.16456(8) 0.94633(15) 0.56691(7) 0.0254(3) Uani 1 1 d . . . . .
F3 F 0.33486(8) 0.99386(15) 0.57083(7) 0.0254(3) Uani 1 1 d . . . . .
F4 F 0.46562(7) 0.80895(13) 0.65707(6) 0.0186(2) Uani 1 1 d . . . . .
F5 F 0.43294(7) 0.58761(13) 0.73958(6) 0.0156(2) Uani 1 1 d . . . . .
F6 F 0.16087(7) 0.29776(13) 0.81619(5) 0.0165(2) Uani 1 1 d . . . . .
F7 F 0.04021(8) 0.07469(14) 0.75524(6) 0.0205(2) Uani 1 1 d . . . . .
F8 F -0.01679(8) 0.03175(13) 0.61147(7) 0.0236(3) Uani 1 1 d . . . . .
F9 F 0.04801(7) 0.22391(14) 0.53018(6) 0.0218(2) Uani 1 1 d . . . . .
F10 F 0.16882(7) 0.44268(14) 0.58853(6) 0.0181(2) Uani 1 1 d . . . . .
Fe1 Fe 0.71775(2) 0.46119(3) 0.61453(2) 0.01210(6) Uani 1 1 d . . . . .
O1 O 0.66380(12) 0.4582(2) 0.45974(8) 0.0334(4) Uani 1 1 d . . . . .
O2 O 0.62854(9) 0.74563(17) 0.64299(8) 0.0224(3) Uani 1 1 d . . . . .
O3 O 0.84747(11) 0.20174(19) 0.66713(10) 0.0336(4) Uani 1 1 d . . . . .
P1 P 0.82568(3) 0.63226(6) 0.61380(2) 0.01351(9) Uani 1 1 d . . . . .
P2 P 0.60455(3) 0.30008(6) 0.61240(3) 0.01864(10) Uani 1 1 d . . . . .

loop_
_atom_site_aniso_label
_atom_site_aniso_U_11
_atom_site_aniso_U_22
_atom_site_aniso_U_33
_atom_site_aniso_U_23
_atom_site_aniso_U_13
_atom_site_aniso_U_12
Au1 0.01501(6) 0.01448(6) 0.01404(6) 0.000 0.00606(4) 0.000
B1 0.0103(13) 0.0133(12) 0.0111(13) 0.000 0.0044(10) 0.000
C1 0.0190(10) 0.0211(10) 0.0233(11) -0.0079(7) 0.0089(8) -0.0043(7)
C2 0.0131(8) 0.0182(9) 0.0181(9) -0.0010(7) 0.0071(7) -0.0036(7)
C3 0.0207(10) 0.0199(10) 0.0290(11) 0.0005(8) 0.0134(8) -0.0006(8)
C4 0.0206(9) 0.0225(10) 0.0199(9) 0.0062(8) 0.0068(8) 0.0012(8)
C5 0.0189(9) 0.0213(9) 0.0185(9) -0.0004(7) 0.0062(7) -0.0062(7)
C6 0.0148(9) 0.0283(11) 0.0236(10) 0.0034(8) 0.0093(8) 0.0032(7)
C7 0.0340(13) 0.0547(16) 0.0346(13) -0.0210(12) 0.0145(11) -0.0249(12)
C8 0.0180(9) 0.0250(10) 0.0330(11) -0.0019(9) 0.0143(8) -0.0021(8)
C9 0.0332(12) 0.0148(10) 0.0694(18) 0.0017(10) 0.0264(12) -0.0032(9)
C10 0.0129(8) 0.0130(8) 0.0115(8) -0.0017(6) 0.0057(6) -0.0003(6)
C11 0.0112(8) 0.0168(8) 0.0152(8) -0.0009(7) 0.0061(7) 0.0002(7)
C12 0.0172(9) 0.0179(9) 0.0170(9) 0.0040(7) 0.0056(7) 0.0058(7)
C13 0.0213(9) 0.0145(8) 0.0180(9) 0.0042(7) 0.0103(7) 0.0002(7)
C14 0.0129(8) 0.0161(9) 0.0168(9) -0.0019(7) 0.0087(7) -0.0019(7)
C15 0.0126(8) 0.0128(8) 0.0113(8) 0.0001(6) 0.0031(6) 0.0019(6)
C16 0.0095(8) 0.0127(8) 0.0148(8) -0.0001(6) 0.0050(6) 0.0015(6)
C17 0.0124(8) 0.0163(8) 0.0128(8) -0.0002(7) 0.0047(7) 0.0021(7)
C18 0.0135(8) 0.0132(8) 0.0213(9) 0.0026(7) 0.0081(7) -0.0001(7)
C19 0.0134(8) 0.0131(8) 0.0229(9) -0.0034(7) 0.0049(7) -0.0022(7)
C20 0.0152(8) 0.0179(9) 0.0152(8) -0.0029(7) 0.0045(7) 0.0016(7)
C21 0.0126(8) 0.0155(8) 0.0153(8) 0.0010(7) 0.0068(7) 0.0011(7)
F1 0.0095(5) 0.0240(6) 0.0218(6) 0.0050(4) 0.0053(4) 0.0028(4)
F2 0.0205(6) 0.0271(6) 0.0284(6) 0.0143(5) 0.0081(5) 0.0104(5)
F3 0.0261(6) 0.0248(6) 0.0301(7) 0.0144(5) 0.0156(5) 0.0031(5)
F4 0.0133(5) 0.0215(6) 0.0247(6) 0.0026(5) 0.0111(4) -0.0019(4)
F5 0.0093(5) 0.0184(5) 0.0184(5) 0.0042(4) 0.0036(4) 0.0022(4)
F6 0.0168(5) 0.0212(5) 0.0128(5) 0.0018(4) 0.0067(4) -0.0015(4)
F7 0.0211(6) 0.0173(5) 0.0253(6) 0.0050(5) 0.0106(5) -0.0039(5)
F8 0.0204(6) 0.0208(6) 0.0289(7) -0.0074(5) 0.0072(5) -0.0099(4)
F9 0.0227(6) 0.0274(6) 0.0133(5) -0.0056(4) 0.0036(4) -0.0051(5)
F10 0.0201(6) 0.0231(6) 0.0134(5) -0.0004(4) 0.0085(4) -0.0057(4)
Fe1 0.01077(12) 0.01263(13) 0.01397(13) -0.00244(9) 0.00557(10) -0.00011(9)
O1 0.0398(10) 0.0432(10) 0.0169(8) -0.0101(6) 0.0089(7) -0.0092(7)
O2 0.0234(7) 0.0166(7) 0.0312(8) -0.0008(6) 0.0145(6) 0.0038(6)
O3 0.0309(8) 0.0244(8) 0.0502(10) 0.0076(7) 0.0197(8) 0.0116(7)
P1 0.0112(2) 0.0161(2) 0.0133(2) 0.00162(17) 0.00431(17) 0.00009(17)
P2 0.0170(2) 0.0165(2) 0.0250(3) -0.00685(19) 0.0104(2) -0.00508(18)

loop_
_atom_type_symbol
_atom_type_description
_atom_type_scat_dispersion_real
_atom_type_scat_dispersion_imag
_atom_type_scat_source
C C 0.0033 0.0016 'International Tables Vol C Tables 4.2.6.8 and 6.1.1.4'
H H 0.0000 0.0000 'International Tables Vol C Tables 4.2.6.8 and 6.1.1.4'
Au Au -2.0133 8.8022 'International Tables Vol C Tables 4.2.6.8 and 6.1.1.4'
B B 0.0013 0.0007 'International Tables Vol C Tables 4.2.6.8 and 6.1.1.4'
F F 0.0171 0.0103 'International Tables Vol C Tables 4.2.6.8 and 6.1.1.4'
Fe Fe 0.3463 0.8444 'International Tables Vol C Tables 4.2.6.8 and 6.1.1.4'
O O 0.0106 0.0060 'International Tables Vol C Tables 4.2.6.8 and 6.1.1.4'
P P 0.1023 0.0942 'International Tables Vol C Tables 4.2.6.8 and 6.1.1.4'

loop_
_geom_angle_atom_site_label_1
_geom_angle_atom_site_label_2
_geom_angle_atom_site_label_3
_geom_angle
_geom_angle_site_symmetry_1
_geom_angle_site_symmetry_3
_geom_angle_publ_flag
Fe1 Au1 C2 40.07(4) 2_656 2_656 ?
Fe1 Au1 C2 142.85(4) . 2_656 ?
Fe1 Au1 Fe1 176.435(12) . 2_656 ?
C10 B1 C10 100.86(19) 2_556 . ?
C10 B1 C16 114.09(8) 2_556 . ?
C10 B1 C16 114.09(8) . 2_556 ?
C10 B1 C16 113.34(9) 2_556 2_556 ?
C10 B1 C16 113.34(9) . . ?
C16 B1 C16 101.70(19) . 2_556 ?
O1 C1 Fe1 177.76(19) . . ?
O2 C2 Fe1 174.22(17) . . ?
O3 C3 Fe1 177.55(19) . . ?
H4A C4 H4B 109.5 . . ?
H4A C4 H4C 109.5 . . ?
H4B C4 H4C 109.5 . . ?
P1 C4 H4A 109.5 . . ?
P1 C4 H4B 109.5 . . ?
P1 C4 H4C 109.5 . . ?
H5A C5 H5B 109.5 . . ?
H5A C5 H5C 109.5 . . ?
H5B C5 H5C 109.5 . . ?
P1 C5 H5A 109.5 . . ?
P1 C5 H5B 109.5 . . ?
P1 C5 H5C 109.5 . . ?
H6A C6 H6B 109.5 . . ?
H6A C6 H6C 109.5 . . ?
H6B C6 H6C 109.5 . . ?
P1 C6 H6A 109.5 . . ?
P1 C6 H6B 109.5 . . ?
P1 C6 H6C 109.5 . . ?
H7A C7 H7B 109.5 . . ?
H7A C7 H7C 109.5 . . ?
H7B C7 H7C 109.5 . . ?
P2 C7 H7A 109.5 . . ?
P2 C7 H7B 109.5 . . ?
P2 C7 H7C 109.5 . . ?
H8A C8 H8B 109.5 . . ?
H8A C8 H8C 109.5 . . ?
H8B C8 H8C 109.5 . . ?
P2 C8 H8A 109.5 . . ?
P2 C8 H8B 109.5 . . ?
P2 C8 H8C 109.5 . . ?
H9A C9 H9B 109.5 . . ?
H9A C9 H9C 109.5 . . ?
H9B C9 H9C 109.5 . . ?
P2 C9 H9A 109.5 . . ?
P2 C9 H9B 109.5 . . ?
P2 C9 H9C 109.5 . . ?
C11 C10 B1 119.47(14) . . ?
C15 C10 B1 126.96(14) . . ?
C15 C10 C11 113.17(16) . . ?
C12 C11 C10 124.81(17) . . ?
F1 C11 C10 119.24(16) . . ?
F1 C11 C12 115.96(16) . . ?
C13 C12 C11 119.01(17) . . ?
F2 C12 C11 121.07(17) . . ?
F2 C12 C13 119.91(17) . . ?
C14 C13 C12 118.93(17) . . ?
F3 C13 C12 120.99(17) . . ?
F3 C13 C14 120.07(17) . . ?
C13 C14 C15 119.96(17) . . ?
F4 C14 C13 119.29(16) . . ?
F4 C14 C15 120.73(16) . . ?
C14 C15 C10 124.10(16) . . ?
F5 C15 C10 120.98(16) . . ?
F5 C15 C14 114.93(15) . . ?
C17 C16 B1 119.41(14) . . ?
C21 C16 B1 127.39(14) . . ?
C21 C16 C17 112.86(16) . . ?
C18 C17 C16 124.76(17) . . ?
F6 C17 C16 119.14(16) . . ?
F6 C17 C18 116.10(16) . . ?
C19 C18 C17 119.53(17) . . ?
F7 C18 C17 120.82(17) . . ?
F7 C18 C19 119.64(16) . . ?
C20 C19 C18 118.59(17) . . ?
F8 C19 C18 120.54(17) . . ?
F8 C19 C20 120.87(17) . . ?
C19 C20 C21 119.85(17) . . ?
F9 C20 C19 119.64(16) . . ?
F9 C20 C21 120.51(17) . . ?
C16 C21 C20 124.38(17) . . ?
F10 C21 C16 120.98(16) . . ?
F10 C21 C20 114.64(16) . . ?
C1 Fe1 Au1 174.87(7) . . ?
C1 Fe1 C2 105.78(9) . . ?
C1 Fe1 C3 107.25(9) . . ?
C1 Fe1 P1 87.67(7) . . ?
C1 Fe1 P2 91.12(7) . . ?
C2 Fe1 Au1 70.96(6) . . ?
C2 Fe1 C3 146.71(9) . . ?
C2 Fe1 P1 86.28(6) . . ?
C2 Fe1 P2 91.38(6) . . ?
C3 Fe1 Au1 76.37(7) . . ?
C3 Fe1 P1 90.97(7) . . ?
C3 Fe1 P2 92.03(7) . . ?
P1 Fe1 Au1 95.974(15) . . ?
P1 Fe1 P2 176.98(2) . . ?
P2 Fe1 Au1 85.061(16) . . ?
C4 P1 Fe1 113.08(7) . . ?
C5 P1 C4 102.09(10) . . ?
C5 P1 C6 103.97(10) . . ?
C5 P1 Fe1 116.81(7) . . ?
C6 P1 C4 104.03(10) . . ?
C6 P1 Fe1 115.21(7) . . ?
C7 P2 Fe1 115.38(8) . . ?
C8 P2 C7 101.49(11) . . ?
C8 P2 Fe1 116.66(7) . . ?
C9 P2 C7 102.11(14) . . ?
C9 P2 C8 102.62(11) . . ?
C9 P2 Fe1 116.33(8) . . ?

loop_
_geom_bond_atom_site_label_1
_geom_bond_atom_site_label_2
_geom_bond_distance
_geom_bond_site_symmetry_2
_geom_bond_publ_flag
Au1 C2 2.6124(19) 2_656 ?
Au1 Fe1 2.5798(3) 2_656 ?
Au1 Fe1 2.5797(3) . ?
B1 C10 1.651(2) . ?
B1 C10 1.651(2) 2_556 ?
B1 C16 1.657(2) . ?
B1 C16 1.657(2) 2_556 ?
C1 Fe1 1.776(2) . ?
C1 O1 1.141(3) . ?
C2 Fe1 1.7789(19) . ?
C2 O2 1.150(2) . ?
C3 Fe1 1.793(2) . ?
C3 O3 1.151(3) . ?
C4 H4A 0.9800 . ?
C4 H4B 0.9800 . ?
C4 H4C 0.9800 . ?
C4 P1 1.814(2) . ?
C5 H5A 0.9800 . ?
C5 H5B 0.9800 . ?
C5 H5C 0.9800 . ?
C5 P1 1.812(2) . ?
C6 H6A 0.9800 . ?
C6 H6B 0.9800 . ?
C6 H6C 0.9800 . ?
C6 P1 1.812(2) . ?
C7 H7A 0.9800 . ?
C7 H7B 0.9800 . ?
C7 H7C 0.9800 . ?
C7 P2 1.829(2) . ?
C8 H8A 0.9800 . ?
C8 H8B 0.9800 . ?
C8 H8C 0.9800 . ?
C8 P2 1.813(2) . ?
C9 H9A 0.9800 . ?
C9 H9B 0.9800 . ?
C9 H9C 0.9800 . ?
C9 P2 1.806(2) . ?
C10 C11 1.394(2) . ?
C10 C15 1.385(2) . ?
C11 C12 1.379(3) . ?
C11 F1 1.354(2) . ?
C12 C13 1.379(3) . ?
C12 F2 1.344(2) . ?
C13 C14 1.373(3) . ?
C13 F3 1.347(2) . ?
C14 C15 1.381(3) . ?
C14 F4 1.347(2) . ?
C15 F5 1.356(2) . ?
C16 C17 1.393(3) . ?
C16 C21 1.392(2) . ?
C17 C18 1.380(3) . ?
C17 F6 1.356(2) . ?
C18 C19 1.381(3) . ?
C18 F7 1.348(2) . ?
C19 C20 1.374(3) . ?
C19 F8 1.340(2) . ?
C20 C21 1.385(3) . ?
C20 F9 1.343(2) . ?
C21 F10 1.356(2) . ?
Fe1 P1 2.2506(5) . ?
Fe1 P2 2.2516(5) . ?

loop_
_geom_torsion_atom_site_label_1
_geom_torsion_atom_site_label_2
_geom_torsion_atom_site_label_3
_geom_torsion_atom_site_label_4
_geom_torsion
_geom_torsion_site_symmetry_1
_geom_torsion_site_symmetry_2
_geom_torsion_site_symmetry_3
_geom_torsion_site_symmetry_4
_geom_torsion_publ_flag
B1 C10 C11 C12 175.14(17) . . . . ?
B1 C10 C11 F1 -4.9(2) . . . . ?
B1 C10 C15 C14 -174.34(17) . . . . ?
B1 C10 C15 F5 5.8(3) . . . . ?
B1 C16 C17 C18 -175.18(16) . . . . ?
B1 C16 C17 F6 4.7(2) . . . . ?
B1 C16 C21 C20 174.84(17) . . . . ?
B1 C16 C21 F10 -4.6(3) . . . . ?
C10 B1 C10 C11 -64.58(14) 2_556 . . . ?
C10 B1 C10 C15 107.65(19) 2_556 . . . ?
C10 B1 C16 C17 -173.88(15) . . . . ?
C10 B1 C16 C17 -59.2(2) 2_556 . . . ?
C10 B1 C16 C21 13.4(2) . . . . ?
C10 B1 C16 C21 128.10(17) 2_556 . . . ?
C10 C11 C12 C13 -1.2(3) . . . . ?
C10 C11 C12 F2 178.11(17) . . . . ?
C11 C10 C15 C14 -1.7(3) . . . . ?
C11 C10 C15 F5 178.43(15) . . . . ?
C11 C12 C13 C14 0.1(3) . . . . ?
C11 C12 C13 F3 178.83(17) . . . . ?
C12 C13 C14 C15 0.1(3) . . . . ?
C12 C13 C14 F4 178.24(16) . . . . ?
C13 C14 C15 C10 0.8(3) . . . . ?
C13 C14 C15 F5 -179.32(16) . . . . ?
C15 C10 C11 C12 1.9(3) . . . . ?
C15 C10 C11 F1 -178.15(15) . . . . ?
C16 B1 C10 C11 57.8(2) . . . . ?
C16 B1 C10 C11 173.58(15) 2_556 . . . ?
C16 B1 C10 C15 -129.97(17) . . . . ?
C16 B1 C10 C15 -14.2(2) 2_556 . . . ?
C16 B1 C16 C17 63.20(14) 2_556 . . . ?
C16 B1 C16 C21 -109.50(19) 2_556 . . . ?
C16 C17 C18 C19 0.9(3) . . . . ?
C16 C17 C18 F7 -179.14(16) . . . . ?
C17 C16 C21 C20 1.7(3) . . . . ?
C17 C16 C21 F10 -177.73(15) . . . . ?
C17 C18 C19 C20 -0.4(3) . . . . ?
C17 C18 C19 F8 179.65(16) . . . . ?
C18 C19 C20 C21 0.7(3) . . . . ?
C18 C19 C20 F9 -179.25(16) . . . . ?
C19 C20 C21 C16 -1.4(3) . . . . ?
C19 C20 C21 F10 178.07(16) . . . . ?
C21 C16 C17 C18 -1.5(3) . . . . ?
C21 C16 C17 F6 178.46(15) . . . . ?
F1 C11 C12 C13 178.88(16) . . . . ?
F1 C11 C12 F2 -1.9(3) . . . . ?
F2 C12 C13 C14 -179.21(17) . . . . ?
F2 C12 C13 F3 -0.5(3) . . . . ?
F3 C13 C14 C15 -178.67(17) . . . . ?
F3 C13 C14 F4 -0.5(3) . . . . ?
F4 C14 C15 C10 -177.31(16) . . . . ?
F4 C14 C15 F5 2.6(2) . . . . ?
F6 C17 C18 C19 -179.05(16) . . . . ?
F6 C17 C18 F7 0.9(2) . . . . ?
F7 C18 C19 C20 179.62(16) . . . . ?
F7 C18 C19 F8 -0.3(3) . . . . ?
F8 C19 C20 C21 -179.39(16) . . . . ?
F8 C19 C20 F9 0.7(3) . . . . ?
F9 C20 C21 C16 178.47(16) . . . . ?
F9 C20 C21 F10 -2.0(2) . . . . ?
